data_1554925
loop_
_publ_author_name
'Zhang, Jing'
'Chan, Wai-Lun'
'Chen, Ligong'
'Ullah, Nisar'
'Lu, Yixin'

_publ_section_title
;
 Creation of bispiro[pyrazolone-3,3&#x2032;-oxindoles] via a
 phosphine-catalyzed enantioselective [3 + 2] annulation of the
 Morita--Baylis--Hillman carbonates with pyrazoloneyldiene oxindoles
;
_journal_issue 13
_journal_name_full 'Organic Chemistry Frontiers'
_journal_page_first 2210
_journal_paper_doi 10.1039/C9QO00471H
_journal_volume 6
_journal_year 2019
_chemical_absolute_configuration ad
_chemical_formula_sum 'C38 H31 Br Cl3 N3 O4'
_chemical_formula_weight 779.92
_space_group_crystal_system orthorhombic
_space_group_IT_number 19
_space_group_name_Hall 'P 2ac 2ab'
_space_group_name_H-M_alt 'P 21 21 21'
_atom_sites_solution_hydrogens geom
_audit_creation_method SHELXL-2017/1
_audit_update_record
;
2019-01-07 deposited with the CCDC.	2019-05-06 downloaded from the CCDC.
;
_cell_angle_alpha 90
_cell_angle_beta 90
_cell_angle_gamma 90
_cell_formula_units_Z 4
_cell_length_a 9.1965(3)
_cell_length_b 9.6940(4)
_cell_length_c 38.3086(14)
_cell_measurement_reflns_used 9867
_cell_measurement_temperature 100(2)
_cell_measurement_theta_max 72.34
_cell_measurement_theta_min 4.62
_cell_volume 3415.2(2)
_computing_cell_refinement 'APEX3 v2018.1-0 (Bruker AXS)'
_computing_data_collection 'APEX3 (Bruker AXS)'
_computing_data_reduction 'SAINT V8.32B (Bruker AXS Inc., 2014)'
_computing_molecular_graphics 'Bruker SHELXTL'
_computing_publication_material 'Bruker SHELXTL'
_computing_structure_refinement 'SHELXL--2014 (Sheldrick 2014)'
_computing_structure_solution 'SHELXT--(Sheldrick 2015)'
_diffrn_ambient_temperature 100(2)
_diffrn_measured_fraction_theta_full 1.000
_diffrn_measured_fraction_theta_max 0.999
_diffrn_measurement_device_type 'Bruker D8 venture'
_diffrn_measurement_method '\f and \w scans'
_diffrn_radiation_type CuK\a
_diffrn_radiation_wavelength 1.54178
_diffrn_reflns_av_R_equivalents 0.0446
_diffrn_reflns_av_unetI/netI 0.0366
_diffrn_reflns_Laue_measured_fraction_full 1.000
_diffrn_reflns_Laue_measured_fraction_max 0.999
_diffrn_reflns_limit_h_max 11
_diffrn_reflns_limit_h_min -9
_diffrn_reflns_limit_k_max 11
_diffrn_reflns_limit_k_min -11
_diffrn_reflns_limit_l_max 47
_diffrn_reflns_limit_l_min -47
_diffrn_reflns_number 34770
_diffrn_reflns_point_group_measured_fraction_full 0.999
_diffrn_reflns_point_group_measured_fraction_max 0.998
_diffrn_reflns_theta_full 67.679
_diffrn_reflns_theta_max 72.330
_diffrn_reflns_theta_min 4.617
_exptl_absorpt_coefficient_mu 4.180
_exptl_absorpt_correction_T_max 0.7536
_exptl_absorpt_correction_T_min 0.5297
_exptl_absorpt_correction_type multi-scan
_exptl_absorpt_process_details 'Sadabs, (Sheldrick 2012)'
_exptl_crystal_colour colourless
_exptl_crystal_density_diffrn 1.517
_exptl_crystal_density_meas ?
_exptl_crystal_density_method 'Not Measured'
_exptl_crystal_description Block
_exptl_crystal_F_000 1592
_exptl_crystal_size_max 0.294
_exptl_crystal_size_mid 0.225
_exptl_crystal_size_min 0.158
_refine_diff_density_max 0.366
_refine_diff_density_min -0.396
_refine_diff_density_rms 0.057
_refine_ls_abs_structure_details
; 
 Flack x determined using 2829 quotients [(I+)-(I-)]/[(I+)+(I-)] 
 (Parsons, Flack and Wagner, Acta Cryst. B69 (2013) 249-259). 
;
_refine_ls_abs_structure_Flack 0.034(4)
_refine_ls_extinction_method none
_refine_ls_goodness_of_fit_ref 1.082
_refine_ls_hydrogen_treatment constr
_refine_ls_matrix_type full
_refine_ls_number_parameters 475
_refine_ls_number_reflns 6745
_refine_ls_number_restraints 36
_refine_ls_restrained_S_all 1.113
_refine_ls_R_factor_all 0.0252
_refine_ls_R_factor_gt 0.0249
_refine_ls_shift/su_max 0.001
_refine_ls_shift/su_mean 0.000
_refine_ls_structure_factor_coef Fsqd
_refine_ls_weighting_details 'w=1/[\s^2^(Fo^2^)+(0.0186P)^2^+1.6512P] where P=(Fo^2^+2Fc^2^)/3'
_refine_ls_weighting_scheme calc
_refine_ls_wR_factor_gt 0.0597
_refine_ls_wR_factor_ref 0.0599
_reflns_Friedel_coverage 0.754
_reflns_Friedel_fraction_full 0.997
_reflns_Friedel_fraction_max 0.996
_reflns_number_gt 6688
_reflns_number_total 6745
_reflns_threshold_expression 'I > 2\s(I)'
_cod_data_source_file c9qo00471h2.cif
_cod_data_source_block I559
_cod_depositor_comments
;
The following automatic conversions were performed:

data item '_exptl_absorpt_correction_type' value 'Multi-scan' was
changed to 'multi-scan' in accordance with the
/home/saulius/struct/COD-crude-data/automatic-downloads/DataCite-retrospective/RSC/depositions/lib/dictionaries/cif_core.dic
dictionary named 'cif_core.dic' version 2.4.2 last updated on
2011-04-26.

data item '_exptl_crystal_density_meas' value 'Not Measured' was
changed to '?' -- the value is perceived as not measured.

Automatic conversion script
Id: cif_fix_values 6909 2019-04-08 15:41:33Z antanas 
;
_cod_database_code 1554925
_shelx_shelxl_version_number 2017/1
_shelx_space_group_comment
; 
The symmetry employed for this shelxl refinement is uniquely defined 
by the following loop, which should always be used as a source of 
symmetry information in preference to the above space-group names. 
They are only intended as comments. 
;
_computing_bruker_data_scaling 'SADABS V2018/1 (Bruker AXS Inc.)'

loop_
_space_group_symop_operation_xyz
'x, y, z'
'-x+1/2, -y, z+1/2'
'-x, y+1/2, -z+1/2'
'x+1/2, -y+1/2, -z'

loop_
_atom_site_label
_atom_site_type_symbol
_atom_site_fract_x
_atom_site_fract_y
_atom_site_fract_z
_atom_site_U_iso_or_equiv
_atom_site_adp_type
_atom_site_occupancy
_atom_site_site_symmetry_order
_atom_site_calc_flag
_atom_site_refinement_flags_posn
_atom_site_refinement_flags_adp
_atom_site_refinement_flags_occupancy
_atom_site_disorder_assembly
_atom_site_disorder_group
Br1 Br 0.01042(3) 0.12283(3) 0.48658(2) 0.02032(8) Uani 1 1 d . . . . .
O1 O 0.28553(18) 0.41674(19) 0.35132(5) 0.0153(4) Uani 1 1 d . . . . .
O2 O 0.8107(2) 0.18802(19) 0.34333(5) 0.0171(4) Uani 1 1 d . . . . .
O3 O 0.3206(2) 0.0181(2) 0.29204(5) 0.0199(4) Uani 1 1 d . . . . .
O4 O 0.3512(2) -0.0866(2) 0.34388(5) 0.0248(4) Uani 1 1 d . . . . .
N1 N 0.4219(2) 0.5326(2) 0.39204(6) 0.0137(4) Uani 1 1 d . . . . .
N2 N 0.7421(2) 0.5154(2) 0.30979(6) 0.0166(4) Uani 1 1 d . . . . .
N3 N 0.8322(2) 0.4101(2) 0.32248(5) 0.0161(4) Uani 1 1 d . . . . .
C1 C 0.3950(3) 0.4285(3) 0.36884(6) 0.0127(5) Uani 1 1 d . . . . .
C2 C 0.5296(2) 0.3319(3) 0.36831(6) 0.0118(5) Uani 1 1 d . . . . .
C3 C 0.6226(3) 0.3938(3) 0.39692(6) 0.0128(5) Uani 1 1 d . . . . .
C4 C 0.7546(3) 0.3526(3) 0.41114(7) 0.0171(5) Uani 1 1 d . . . . .
H4 H 0.800558 0.270099 0.403570 0.021 Uiso 1 1 calc R U . . .
C5 C 0.8185(3) 0.4355(3) 0.43693(7) 0.0202(5) Uani 1 1 d . . . . .
H5 H 0.909703 0.409722 0.446597 0.024 Uiso 1 1 calc R U . . .
C6 C 0.7504(3) 0.5547(3) 0.44851(7) 0.0204(6) Uani 1 1 d . . . . .
H6 H 0.795897 0.609815 0.465868 0.024 Uiso 1 1 calc R U . . .
C7 C 0.6158(3) 0.5948(3) 0.43501(7) 0.0182(5) Uani 1 1 d . . . . .
H7 H 0.567760 0.675270 0.443198 0.022 Uiso 1 1 calc R U . . .
C8 C 0.5552(3) 0.5130(3) 0.40929(6) 0.0135(5) Uani 1 1 d . . . . .
C9 C 0.3189(3) 0.6427(3) 0.39924(7) 0.0179(5) Uani 1 1 d . . . . .
H9A H 0.244134 0.643562 0.380654 0.021 Uiso 1 1 calc R U . . .
H9B H 0.370848 0.732075 0.398380 0.021 Uiso 1 1 calc R U . . .
C10 C 0.2438(3) 0.6296(3) 0.43436(6) 0.0157(5) Uani 1 1 d . . . . .
C11 C 0.1741(3) 0.7446(3) 0.44825(7) 0.0219(6) Uani 1 1 d . . . . .
H11 H 0.177605 0.830116 0.436164 0.026 Uiso 1 1 calc R U . . .
C13 C 0.0942(3) 0.6117(3) 0.49769(7) 0.0204(5) Uani 1 1 d . . . . .
H13 H 0.043510 0.605485 0.519233 0.025 Uiso 1 1 calc R U . . .
C14 C 0.1638(3) 0.4966(3) 0.48404(7) 0.0176(5) Uani 1 1 d . . . . .
H14 H 0.161523 0.411771 0.496443 0.021 Uiso 1 1 calc R U . . .
C15 C 0.2371(3) 0.5048(3) 0.45226(7) 0.0159(5) Uani 1 1 d . . . . .
H15 H 0.282461 0.425069 0.442799 0.019 Uiso 1 1 calc R U . . .
C16 C 0.5964(3) 0.3356(3) 0.33019(6) 0.0131(5) Uani 1 1 d . . . . .
C17 C 0.6088(3) 0.4762(3) 0.31325(6) 0.0143(5) Uani 1 1 d . . . . .
C18 C 0.7592(3) 0.2962(3) 0.33301(6) 0.0133(5) Uani 1 1 d . . . . .
C19 C 0.4882(3) 0.5637(3) 0.29942(7) 0.0202(5) Uani 1 1 d . . . . .
H19A H 0.443637 0.615244 0.318653 0.030 Uiso 1 1 calc R U . . .
H19B H 0.414794 0.504810 0.288383 0.030 Uiso 1 1 calc R U . . .
H19C H 0.527032 0.628532 0.282143 0.030 Uiso 1 1 calc R U . . .
C20 C 0.5098(3) 0.2256(3) 0.31211(6) 0.0147(5) Uani 1 1 d . . . . .
H20 H 0.499258 0.218791 0.287499 0.018 Uiso 1 1 calc R U . . .
C21 C 0.4498(2) 0.1388(3) 0.33474(6) 0.0130(5) Uani 1 1 d . . . . .
C22 C 0.4838(3) 0.1766(2) 0.37243(6) 0.0126(4) Uani 1 1 d . . . . .
H22 H 0.571291 0.122962 0.379904 0.015 Uiso 1 1 calc R U . . .
C23 C 0.3662(3) 0.1564(2) 0.39955(6) 0.0121(5) Uani 1 1 d . . . . .
C24 C 0.4060(3) 0.1397(3) 0.43456(6) 0.0149(5) Uani 1 1 d . . . . .
H24 H 0.506023 0.135847 0.440657 0.018 Uiso 1 1 calc R U . . .
C25 C 0.3008(3) 0.1287(3) 0.46060(6) 0.0160(5) Uani 1 1 d . . . . .
H25 H 0.328223 0.117658 0.484340 0.019 Uiso 1 1 calc R U . . .
C26 C 0.1551(3) 0.1340(3) 0.45119(7) 0.0161(5) Uani 1 1 d . . . . .
C27 C 0.1123(3) 0.1481(3) 0.41683(7) 0.0171(5) Uani 1 1 d . . . . .
H27 H 0.012111 0.149944 0.410818 0.020 Uiso 1 1 calc R U . . .
C28 C 0.2188(3) 0.1595(3) 0.39116(6) 0.0152(5) Uani 1 1 d . . . . .
H28 H 0.190417 0.169650 0.367457 0.018 Uiso 1 1 calc R U . . .
C29 C 0.3699(3) 0.0109(3) 0.32490(7) 0.0154(5) Uani 1 1 d . . . . .
C30 C 0.2397(3) -0.1009(3) 0.28001(8) 0.0256(6) Uani 1 1 d . . . . .
H30A H 0.302788 -0.182341 0.280408 0.038 Uiso 1 1 calc R U . . .
H30B H 0.205659 -0.084611 0.256121 0.038 Uiso 1 1 calc R U . . .
H30C H 0.156010 -0.116197 0.295354 0.038 Uiso 1 1 calc R U . . .
C31 C 0.9887(3) 0.4345(3) 0.32592(6) 0.0176(5) Uani 1 1 d . . . . .
H31A H 1.032414 0.358263 0.339538 0.021 Uiso 1 1 calc R U . . .
H31B H 1.004342 0.521132 0.339076 0.021 Uiso 1 1 calc R U . . .
C32 C 1.0649(3) 0.4448(3) 0.29101(7) 0.0141(5) Uani 1 1 d . . . . .
C33 C 1.0675(3) 0.5696(3) 0.27322(7) 0.0170(5) Uani 1 1 d . . . . .
H33 H 1.023130 0.648753 0.283206 0.020 Uiso 1 1 calc R U . . .
C34 C 1.1351(3) 0.5789(3) 0.24074(7) 0.0223(6) Uani 1 1 d . . . . .
H34 H 1.136351 0.664462 0.228644 0.027 Uiso 1 1 calc R U . . .
C35 C 1.2004(3) 0.4641(3) 0.22602(7) 0.0245(6) Uani 1 1 d . . . . .
H35 H 1.246107 0.470558 0.203838 0.029 Uiso 1 1 calc R U . . .
C36 C 1.1988(3) 0.3400(3) 0.24381(8) 0.0258(6) Uani 1 1 d . . . . .
H36 H 1.243440 0.261018 0.233798 0.031 Uiso 1 1 calc R U . . .
C37 C 1.1320(3) 0.3302(3) 0.27627(7) 0.0202(5) Uani 1 1 d . . . . .
H37 H 1.132288 0.244865 0.288444 0.024 Uiso 1 1 calc R U . . .
C1S C 0.8240(5) 0.8035(4) 0.38585(10) 0.0249(8) Uani 0.737(6) 1 d . . P A 1
H1S H 0.831015 0.705524 0.393874 0.030 Uiso 0.737(6) 1 calc R U P A 1
Cl1 Cl 0.9838(2) 0.8437(2) 0.36116(4) 0.0302(4) Uani 0.737(6) 1 d . U P A 1
Cl2 Cl 0.66158(16) 0.82242(17) 0.36106(4) 0.0210(3) Uani 0.737(6) 1 d . U P A 1
Cl3 Cl 0.8169(4) 0.9109(4) 0.42285(10) 0.0246(5) Uani 0.737(6) 1 d . U P A 1
C1X C 0.8234(12) 0.8958(12) 0.3737(3) 0.0249(8) Uani 0.263(6) 1 d . . P A 2
H1X H 0.826901 0.983519 0.359947 0.030 Uiso 0.263(6) 1 calc R U P A 2
Cl1X Cl 0.9771(8) 0.7982(9) 0.3666(2) 0.0557(17) Uani 0.263(6) 1 d . U P A 2
Cl2X Cl 0.6961(10) 0.7863(9) 0.35715(19) 0.0558(18) Uani 0.263(6) 1 d . U P A 2
Cl3X Cl 0.7926(11) 0.9301(12) 0.4189(3) 0.029(2) Uani 0.263(6) 1 d . U P A 2
C12 C 0.0991(4) 0.7351(3) 0.47976(7) 0.0251(6) Uani 1 1 d . . . . .
H12 H 0.051193 0.813946 0.488957 0.030 Uiso 1 1 calc R U . . .

loop_
_atom_site_aniso_label
_atom_site_aniso_U_11
_atom_site_aniso_U_22
_atom_site_aniso_U_33
_atom_site_aniso_U_23
_atom_site_aniso_U_13
_atom_site_aniso_U_12
Br1 0.02105(13) 0.01878(13) 0.02113(13) 0.00222(10) 0.01071(11) 0.00077(11)
O1 0.0102(8) 0.0208(9) 0.0149(8) 0.0005(7) -0.0026(6) -0.0001(7)
O2 0.0160(9) 0.0179(9) 0.0174(8) 0.0017(7) 0.0032(7) 0.0036(8)
O3 0.0271(10) 0.0169(9) 0.0157(9) -0.0010(7) -0.0053(8) -0.0058(8)
O4 0.0330(11) 0.0208(11) 0.0206(9) 0.0032(8) -0.0053(8) -0.0066(8)
N1 0.0127(10) 0.0137(10) 0.0148(10) 0.0005(8) -0.0010(8) 0.0018(8)
N2 0.0130(10) 0.0200(11) 0.0168(10) 0.0048(9) -0.0005(8) 0.0001(9)
N3 0.0104(10) 0.0205(11) 0.0174(10) 0.0052(8) 0.0003(8) -0.0004(8)
C1 0.0119(11) 0.0143(12) 0.0118(11) 0.0026(9) 0.0024(9) -0.0001(9)
C2 0.0090(10) 0.0161(11) 0.0102(10) 0.0013(8) 0.0012(8) 0.0008(9)
C3 0.0113(10) 0.0170(12) 0.0102(10) 0.0019(9) 0.0007(8) -0.0029(9)
C4 0.0137(11) 0.0227(14) 0.0150(11) 0.0021(10) -0.0003(9) 0.0015(10)
C5 0.0140(11) 0.0302(15) 0.0162(12) 0.0035(11) -0.0057(10) -0.0041(11)
C6 0.0230(13) 0.0221(14) 0.0160(12) 0.0016(11) -0.0068(11) -0.0078(11)
C7 0.0233(13) 0.0156(13) 0.0157(11) -0.0003(9) -0.0034(10) -0.0027(10)
C8 0.0139(11) 0.0151(12) 0.0114(11) 0.0045(9) -0.0009(9) -0.0024(9)
C9 0.0209(12) 0.0147(13) 0.0181(12) 0.0031(10) -0.0014(10) 0.0066(11)
C10 0.0157(11) 0.0151(12) 0.0163(11) -0.0013(10) -0.0041(9) 0.0017(10)
C11 0.0311(15) 0.0156(13) 0.0190(12) -0.0004(10) -0.0022(12) 0.0058(11)
C13 0.0229(13) 0.0244(14) 0.0140(11) -0.0038(10) -0.0011(9) -0.0014(12)
C14 0.0177(11) 0.0164(12) 0.0188(12) 0.0027(10) -0.0015(10) -0.0020(10)
C15 0.0150(11) 0.0132(12) 0.0194(12) -0.0004(10) -0.0005(10) 0.0013(10)
C16 0.0096(11) 0.0185(12) 0.0111(11) -0.0004(9) 0.0017(8) 0.0001(9)
C17 0.0145(12) 0.0185(13) 0.0099(11) 0.0016(9) 0.0011(9) -0.0006(10)
C18 0.0122(11) 0.0186(13) 0.0090(10) -0.0014(9) 0.0025(9) 0.0006(10)
C19 0.0134(12) 0.0256(13) 0.0217(12) 0.0083(10) -0.0020(11) 0.0009(11)
C20 0.0129(11) 0.0197(11) 0.0114(10) -0.0022(9) -0.0010(10) 0.0003(10)
C21 0.0108(10) 0.0149(12) 0.0133(11) -0.0017(9) -0.0004(8) 0.0006(9)
C22 0.0114(11) 0.0148(11) 0.0115(10) -0.0005(8) -0.0003(9) 0.0011(10)
C23 0.0130(11) 0.0100(12) 0.0134(11) 0.0010(9) 0.0014(9) 0.0001(9)
C24 0.0120(11) 0.0166(12) 0.0160(11) 0.0017(10) -0.0009(9) -0.0006(10)
C25 0.0209(12) 0.0148(11) 0.0122(11) 0.0017(10) 0.0016(9) -0.0031(11)
C26 0.0171(11) 0.0120(11) 0.0191(11) -0.0003(10) 0.0068(9) 0.0007(10)
C27 0.0123(11) 0.0168(13) 0.0221(13) 0.0028(10) 0.0027(9) 0.0001(10)
C28 0.0156(12) 0.0169(12) 0.0131(11) 0.0033(9) -0.0007(9) -0.0008(9)
C29 0.0145(12) 0.0173(13) 0.0143(11) -0.0011(10) 0.0002(9) 0.0011(10)
C30 0.0301(15) 0.0233(15) 0.0234(13) -0.0032(12) -0.0079(11) -0.0089(13)
C31 0.0093(11) 0.0268(12) 0.0165(11) 0.0043(9) -0.0014(10) -0.0021(11)
C32 0.0082(10) 0.0194(13) 0.0148(11) -0.0002(10) -0.0033(9) -0.0024(9)
C33 0.0153(11) 0.0176(12) 0.0181(12) -0.0011(10) 0.0014(10) -0.0014(10)
C34 0.0214(13) 0.0268(15) 0.0187(12) 0.0050(11) 0.0005(11) -0.0051(11)
C35 0.0195(13) 0.0378(17) 0.0160(13) -0.0050(12) 0.0035(10) -0.0060(12)
C36 0.0192(13) 0.0271(16) 0.0310(15) -0.0127(12) 0.0034(11) 0.0023(12)
C37 0.0158(12) 0.0176(13) 0.0272(14) 0.0023(11) -0.0013(10) -0.0006(10)
C1S 0.0271(18) 0.0253(19) 0.0223(18) 0.0035(14) 0.0030(16) 0.0020(17)
Cl1 0.0322(6) 0.0314(7) 0.0270(6) 0.0066(5) 0.0136(5) 0.0038(6)
Cl2 0.0179(6) 0.0223(6) 0.0228(6) 0.0050(4) -0.0024(4) -0.0008(4)
Cl3 0.0245(10) 0.0264(11) 0.0230(9) -0.0039(8) 0.0038(8) -0.0051(8)
C1X 0.0271(18) 0.0253(19) 0.0223(18) 0.0035(14) 0.0030(16) 0.0020(17)
Cl1X 0.045(2) 0.064(3) 0.058(3) -0.008(2) -0.0043(18) 0.015(2)
Cl2X 0.062(3) 0.057(3) 0.048(2) 0.007(2) -0.004(2) -0.026(2)
Cl3X 0.030(3) 0.028(3) 0.028(3) 0.0005(17) 0.0014(19) -0.0009(19)
C12 0.0323(16) 0.0202(14) 0.0227(14) -0.0051(11) 0.0024(12) 0.0076(12)

loop_
_atom_type_symbol
_atom_type_description
_atom_type_scat_dispersion_real
_atom_type_scat_dispersion_imag
_atom_type_scat_source
C C 0.0181 0.0091 'International Tables Vol C Tables 4.2.6.8 and 6.1.1.4'
H H 0.0000 0.0000 'International Tables Vol C Tables 4.2.6.8 and 6.1.1.4'
Br Br -0.6763 1.2805 'International Tables Vol C Tables 4.2.6.8 and 6.1.1.4'
N N 0.0311 0.0180 'International Tables Vol C Tables 4.2.6.8 and 6.1.1.4'
O O 0.0492 0.0322 'International Tables Vol C Tables 4.2.6.8 and 6.1.1.4'
Cl Cl 0.3639 0.7018 'International Tables Vol C Tables 4.2.6.8 and 6.1.1.4'

loop_
_geom_angle_atom_site_label_1
_geom_angle_atom_site_label_2
_geom_angle_atom_site_label_3
_geom_angle
C29 O3 C30 115.5(2)
C1 N1 C8 111.3(2)
C1 N1 C9 123.2(2)
C8 N1 C9 125.3(2)
C17 N2 N3 108.2(2)
C18 N3 N2 113.8(2)
C18 N3 C31 126.3(2)
N2 N3 C31 119.6(2)
O1 C1 N1 125.3(2)
O1 C1 C2 126.7(2)
N1 C1 C2 108.0(2)
C3 C2 C1 101.66(19)
C3 C2 C22 117.29(19)
C1 C2 C22 111.28(19)
C3 C2 C16 116.00(19)
C1 C2 C16 107.93(18)
C22 C2 C16 102.60(18)
C4 C3 C8 119.6(2)
C4 C3 C2 131.6(2)
C8 C3 C2 108.8(2)
C3 C4 C5 118.5(2)
C3 C4 H4 120.7
C5 C4 H4 120.7
C6 C5 C4 120.9(2)
C6 C5 H5 119.6
C4 C5 H5 119.6
C5 C6 C7 120.9(3)
C5 C6 H6 119.5
C7 C6 H6 119.5
C8 C7 C6 117.5(3)
C8 C7 H7 121.2
C6 C7 H7 121.2
C7 C8 C3 122.6(2)
C7 C8 N1 127.5(2)
C3 C8 N1 109.9(2)
N1 C9 C10 113.8(2)
N1 C9 H9A 108.8
C10 C9 H9A 108.8
N1 C9 H9B 108.8
C10 C9 H9B 108.8
H9A C9 H9B 107.7
C11 C10 C15 119.2(2)
C11 C10 C9 118.8(2)
C15 C10 C9 122.0(2)
C10 C11 C12 120.4(3)
C10 C11 H11 119.8
C12 C11 H11 119.8
C12 C13 C14 119.6(2)
C12 C13 H13 120.2
C14 C13 H13 120.2
C13 C14 C15 120.4(2)
C13 C14 H14 119.8
C15 C14 H14 119.8
C10 C15 C14 120.1(2)
C10 C15 H15 120.0
C14 C15 H15 120.0
C20 C16 C17 118.8(2)
C20 C16 C18 111.7(2)
C17 C16 C18 100.34(19)
C20 C16 C2 101.74(19)
C17 C16 C2 116.4(2)
C18 C16 C2 107.77(19)
N2 C17 C19 120.1(2)
N2 C17 C16 112.4(2)
C19 C17 C16 127.5(2)
O2 C18 N3 127.4(2)
O2 C18 C16 127.7(2)
N3 C18 C16 104.9(2)
C17 C19 H19A 109.5
C17 C19 H19B 109.5
H19A C19 H19B 109.5
C17 C19 H19C 109.5
H19A C19 H19C 109.5
H19B C19 H19C 109.5
C21 C20 C16 111.7(2)
C21 C20 H20 124.2
C16 C20 H20 124.2
C20 C21 C29 124.5(2)
C20 C21 C22 112.5(2)
C29 C21 C22 122.8(2)
C23 C22 C21 118.3(2)
C23 C22 C2 112.64(19)
C21 C22 C2 100.96(18)
C23 C22 H22 108.1
C21 C22 H22 108.1
C2 C22 H22 108.1
C28 C23 C24 118.5(2)
C28 C23 C22 122.3(2)
C24 C23 C22 119.1(2)
C25 C24 C23 120.9(2)
C25 C24 H24 119.6
C23 C24 H24 119.6
C26 C25 C24 118.8(2)
C26 C25 H25 120.6
C24 C25 H25 120.6
C27 C26 C25 121.8(2)
C27 C26 Br1 119.03(19)
C25 C26 Br1 119.20(19)
C26 C27 C28 118.7(2)
C26 C27 H27 120.6
C28 C27 H27 120.6
C27 C28 C23 121.3(2)
C27 C28 H28 119.3
C23 C28 H28 119.3
O4 C29 O3 124.0(2)
O4 C29 C21 124.8(2)
O3 C29 C21 111.2(2)
O3 C30 H30A 109.5
O3 C30 H30B 109.5
H30A C30 H30B 109.5
O3 C30 H30C 109.5
H30A C30 H30C 109.5
H30B C30 H30C 109.5
N3 C31 C32 112.7(2)
N3 C31 H31A 109.0
C32 C31 H31A 109.0
N3 C31 H31B 109.0
C32 C31 H31B 109.0
H31A C31 H31B 107.8
C33 C32 C37 119.3(2)
C33 C32 C31 119.9(2)
C37 C32 C31 120.8(2)
C32 C33 C34 120.2(3)
C32 C33 H33 119.9
C34 C33 H33 119.9
C35 C34 C33 120.3(3)
C35 C34 H34 119.8
C33 C34 H34 119.8
C36 C35 C34 119.6(3)
C36 C35 H35 120.2
C34 C35 H35 120.2
C35 C36 C37 120.3(3)
C35 C36 H36 119.8
C37 C36 H36 119.8
C36 C37 C32 120.3(3)
C36 C37 H37 119.8
C32 C37 H37 119.8
Cl3 C1S Cl2 109.7(3)
Cl3 C1S Cl1 109.1(3)
Cl2 C1S Cl1 112.6(2)
Cl3 C1S H1S 108.4
Cl2 C1S H1S 108.4
Cl1 C1S H1S 108.4
Cl2X C1X Cl1X 99.4(8)
Cl2X C1X Cl3X 111.6(8)
Cl1X C1X Cl3X 112.7(7)
Cl2X C1X H1X 110.9
Cl1X C1X H1X 110.9
Cl3X C1X H1X 110.9
C13 C12 C11 120.3(3)
C13 C12 H12 119.9
C11 C12 H12 119.9

loop_
_geom_bond_atom_site_label_1
_geom_bond_atom_site_label_2
_geom_bond_distance
Br1 C26 1.903(2)
O1 C1 1.215(3)
O2 C18 1.217(3)
O3 C29 1.340(3)
O3 C30 1.448(3)
O4 C29 1.205(3)
N1 C1 1.367(3)
N1 C8 1.406(3)
N1 C9 1.453(3)
N2 C17 1.290(3)
N2 N3 1.402(3)
N3 C18 1.353(3)
N3 C31 1.464(3)
C1 C2 1.552(3)
C2 C3 1.515(3)
C2 C22 1.571(3)
C2 C16 1.585(3)
C3 C4 1.389(4)
C3 C8 1.394(4)
C4 C5 1.403(4)
C4 H4 0.9500
C5 C6 1.387(4)
C5 H5 0.9500
C6 C7 1.396(4)
C6 H6 0.9500
C7 C8 1.382(4)
C7 H7 0.9500
C9 C10 1.518(3)
C9 H9A 0.9900
C9 H9B 0.9900
C10 C11 1.392(4)
C10 C15 1.392(4)
C11 C12 1.393(4)
C11 H11 0.9500
C13 C12 1.380(4)
C13 C14 1.388(4)
C13 H13 0.9500
C14 C15 1.394(4)
C14 H14 0.9500
C15 H15 0.9500
C16 C20 1.501(4)
C16 C17 1.514(4)
C16 C18 1.548(3)
C17 C19 1.493(4)
C19 H19A 0.9800
C19 H19B 0.9800
C19 H19C 0.9800
C20 C21 1.328(4)
C20 H20 0.9500
C21 C29 1.490(4)
C21 C22 1.522(3)
C22 C23 1.512(3)
C22 H22 1.0000
C23 C28 1.394(4)
C23 C24 1.400(3)
C24 C25 1.394(3)
C24 H24 0.9500
C25 C26 1.388(4)
C25 H25 0.9500
C26 C27 1.381(4)
C27 C28 1.392(4)
C27 H27 0.9500
C28 H28 0.9500
C30 H30A 0.9800
C30 H30B 0.9800
C30 H30C 0.9800
C31 C32 1.513(3)
C31 H31A 0.9900
C31 H31B 0.9900
C32 C33 1.389(4)
C32 C37 1.390(4)
C33 C34 1.394(4)
C33 H33 0.9500
C34 C35 1.385(4)
C34 H34 0.9500
C35 C36 1.383(5)
C35 H35 0.9500
C36 C37 1.390(4)
C36 H36 0.9500
C37 H37 0.9500
C1S Cl3 1.760(5)
C1S Cl2 1.780(4)
C1S Cl1 1.791(4)
C1S H1S 1.0000
C1X Cl2X 1.702(13)
C1X Cl1X 1.723(13)
C1X Cl3X 1.786(16)
C1X H1X 1.0000
C12 H12 0.9500

loop_
_geom_torsion_atom_site_label_1
_geom_torsion_atom_site_label_2
_geom_torsion_atom_site_label_3
_geom_torsion_atom_site_label_4
_geom_torsion
C17 N2 N3 C18 3.1(3)
C17 N2 N3 C31 -172.1(2)
C8 N1 C1 O1 177.3(2)
C9 N1 C1 O1 1.4(4)
C8 N1 C1 C2 -4.2(3)
C9 N1 C1 C2 179.9(2)
O1 C1 C2 C3 -176.4(2)
N1 C1 C2 C3 5.1(2)
O1 C1 C2 C22 -50.8(3)
N1 C1 C2 C22 130.7(2)
O1 C1 C2 C16 61.1(3)
N1 C1 C2 C16 -117.4(2)
C1 C2 C3 C4 176.2(3)
C22 C2 C3 C4 54.6(3)
C16 C2 C3 C4 -67.1(3)
C1 C2 C3 C8 -4.3(2)
C22 C2 C3 C8 -125.8(2)
C16 C2 C3 C8 112.5(2)
C8 C3 C4 C5 -2.1(4)
C2 C3 C4 C5 177.4(2)
C3 C4 C5 C6 1.2(4)
C4 C5 C6 C7 0.5(4)
C5 C6 C7 C8 -1.3(4)
C6 C7 C8 C3 0.4(4)
C6 C7 C8 N1 179.9(2)
C4 C3 C8 C7 1.3(4)
C2 C3 C8 C7 -178.3(2)
C4 C3 C8 N1 -178.3(2)
C2 C3 C8 N1 2.1(3)
C1 N1 C8 C7 -178.1(3)
C9 N1 C8 C7 -2.4(4)
C1 N1 C8 C3 1.4(3)
C9 N1 C8 C3 177.1(2)
C1 N1 C9 C10 106.0(3)
C8 N1 C9 C10 -69.2(3)
N1 C9 C10 C11 163.0(2)
N1 C9 C10 C15 -20.0(4)
C15 C10 C11 C12 0.4(4)
C9 C10 C11 C12 177.5(3)
C12 C13 C14 C15 -0.7(4)
C11 C10 C15 C14 -1.4(4)
C9 C10 C15 C14 -178.4(2)
C13 C14 C15 C10 1.5(4)
C3 C2 C16 C20 159.9(2)
C1 C2 C16 C20 -86.9(2)
C22 C2 C16 C20 30.7(2)
C3 C2 C16 C17 -69.4(3)
C1 C2 C16 C17 43.8(3)
C22 C2 C16 C17 161.4(2)
C3 C2 C16 C18 42.3(3)
C1 C2 C16 C18 155.5(2)
C22 C2 C16 C18 -86.9(2)
N3 N2 C17 C19 -175.5(2)
N3 N2 C17 C16 1.4(3)
C20 C16 C17 N2 -126.6(2)
C18 C16 C17 N2 -4.6(3)
C2 C16 C17 N2 111.3(2)
C20 C16 C17 C19 50.0(3)
C18 C16 C17 C19 172.0(2)
C2 C16 C17 C19 -72.1(3)
N2 N3 C18 O2 175.9(2)
C31 N3 C18 O2 -9.4(4)
N2 N3 C18 C16 -5.9(3)
C31 N3 C18 C16 168.9(2)
C20 C16 C18 O2 -49.0(3)
C17 C16 C18 O2 -175.8(2)
C2 C16 C18 O2 62.0(3)
C20 C16 C18 N3 132.8(2)
C17 C16 C18 N3 6.0(2)
C2 C16 C18 N3 -116.2(2)
C17 C16 C20 C21 -149.7(2)
C18 C16 C20 C21 94.2(3)
C2 C16 C20 C21 -20.5(3)
C16 C20 C21 C29 -173.6(2)
C16 C20 C21 C22 0.9(3)
C20 C21 C22 C23 142.6(2)
C29 C21 C22 C23 -42.8(3)
C20 C21 C22 C2 19.3(3)
C29 C21 C22 C2 -166.1(2)
C3 C2 C22 C23 74.6(3)
C1 C2 C22 C23 -41.8(3)
C16 C2 C22 C23 -157.04(19)
C3 C2 C22 C21 -158.3(2)
C1 C2 C22 C21 85.3(2)
C16 C2 C22 C21 -29.9(2)
C21 C22 C23 C28 -26.5(4)
C2 C22 C23 C28 90.8(3)
C21 C22 C23 C24 156.3(2)
C2 C22 C23 C24 -86.4(3)
C28 C23 C24 C25 -1.0(4)
C22 C23 C24 C25 176.3(2)
C23 C24 C25 C26 0.2(4)
C24 C25 C26 C27 0.9(4)
C24 C25 C26 Br1 -178.7(2)
C25 C26 C27 C28 -1.1(4)
Br1 C26 C27 C28 178.5(2)
C26 C27 C28 C23 0.3(4)
C24 C23 C28 C27 0.8(4)
C22 C23 C28 C27 -176.5(2)
C30 O3 C29 O4 0.5(4)
C30 O3 C29 C21 -179.4(2)
C20 C21 C29 O4 157.8(3)
C22 C21 C29 O4 -16.1(4)
C20 C21 C29 O3 -22.4(4)
C22 C21 C29 O3 163.7(2)
C18 N3 C31 C32 115.3(3)
N2 N3 C31 C32 -70.2(3)
N3 C31 C32 C33 84.3(3)
N3 C31 C32 C37 -95.2(3)
C37 C32 C33 C34 0.8(4)
C31 C32 C33 C34 -178.7(2)
C32 C33 C34 C35 -0.2(4)
C33 C34 C35 C36 -0.3(4)
C34 C35 C36 C37 0.0(4)
C35 C36 C37 C32 0.7(4)
C33 C32 C37 C36 -1.1(4)
C31 C32 C37 C36 178.4(2)
C14 C13 C12 C11 -0.3(4)
C10 C11 C12 C13 0.5(5)
